data_4115129
loop_
_publ_author_name
'Tram Hoang'
'Joseph W. Lauher'
'Frank W. Fowler'

_publ_section_title
;
 The Topochemical 1,6-Polymerization of a Triene
;
_journal_name_full 'Journal of the American Chemical Society'
_journal_page_first 10656
_journal_page_last 10657
_journal_paper_doi 10.1021/ja027444a
_journal_volume 124
_journal_year 2002
_chemical_formula_moiety 'C20 H18 N2 O4'
_chemical_formula_sum 'C20 H18 N2 O4'
_chemical_formula_weight 350.37
_space_group_IT_number 14
_symmetry_cell_setting monoclinic
_symmetry_Int_Tables_number 14
_symmetry_space_group_name_Hall '-P 2ybc'
_symmetry_space_group_name_H-M 'P 1 21/c 1'
_cell_angle_alpha 90
_cell_angle_beta 114.32(5)
_cell_angle_gamma 90.0(10)
_cell_formula_units_Z 2
_cell_length_a 9.912(4)
_cell_length_b 7.252(2)
_cell_length_c 13.582(4)
_cell_measurement_reflns_used 0
_cell_measurement_temperature 296.2
_cell_measurement_theta_max 0.0
_cell_measurement_theta_min 0.0
_cell_volume 889.7(6)
_diffrn_reflns_av_R_equivalents 0.09147
_diffrn_reflns_av_sigmaI/netI 0.145
_diffrn_reflns_limit_h_max 11
_diffrn_reflns_limit_h_min -8
_diffrn_reflns_limit_k_max 8
_diffrn_reflns_limit_k_min -7
_diffrn_reflns_limit_l_max 10
_diffrn_reflns_limit_l_min -14
_diffrn_reflns_number 4006
_diffrn_reflns_reduction_process 'Lp corrections applied'
_diffrn_reflns_theta_max 23.30
_diffrn_reflns_theta_min 1.63
_exptl_absorpt_coefficient_mu 0.092
_exptl_absorpt_correction_type none
_exptl_crystal_colour Colorless
_exptl_crystal_density_diffrn 1.308
_exptl_crystal_F_000 368.00
_exptl_crystal_size_max 0.20
_exptl_crystal_size_mid 0.30
_exptl_crystal_size_min 0.40
_refine_diff_density_max 0.28
_refine_diff_density_min -0.22
_refine_ls_extinction_method none
_refine_ls_goodness_of_fit_all 2.401
_refine_ls_goodness_of_fit_ref 2.400
_refine_ls_hydrogen_treatment noref
_refine_ls_matrix_type full
_refine_ls_number_constraints 0
_refine_ls_number_parameters 118
_refine_ls_number_reflns 357
_refine_ls_number_restraints 0
_refine_ls_R_factor_all 0.0712
_refine_ls_R_factor_gt 0.0710
_refine_ls_shift/su_max 0.0000
_refine_ls_shift/su_mean 0.0004
_refine_ls_structure_factor_coef F
_refine_ls_weighting_details 'w = 1/[\s^2^(Fo) + 0.00002|Fo|^2^]'
_refine_ls_weighting_scheme sigma
_refine_ls_wR_factor_all 0.0519
_refine_ls_wR_factor_ref 0.0520
_reflns_number_gt 357
_reflns_number_total 1410
_reflns_threshold_expression I>3.00\s(I)
_cod_data_source_file ja027444a_s2_1.cif
_cod_data_source_block '_Trams_monomer_a'
_cod_depositor_comments
;
Removing '_atom_site_refinement_flags' tag from the 6th loop position and 
adding '_atom_site_calc_flag' tag at the 8th loop position in 'atom_site' 
loop in accordance to data.

Antanas Vaitkus,
2015-03-25
;
_cod_original_cell_volume 889.6(5)
_cod_original_sg_symbol_H-M 'P 21/c '
_cod_database_code 4115129

loop_
_symmetry_equiv_pos_as_xyz
'   +x,   +y,   +z'
'   -x,1/2+y,1/2-z'
'   -x,   -y,   -z'
'   +x,1/2-y,1/2+z'

loop_
_atom_site_label
_atom_site_fract_x
_atom_site_fract_y
_atom_site_fract_z
_atom_site_U_iso_or_equiv
_atom_site_occupancy
_atom_site_adp_type
_atom_site_calc_flag
O(1) 0.2128(7) -0.2508(9) 1.1264(5) 0.136(3) 1.000 Uani d
O(2) 0.2994(6) -0.0483(7) 1.0411(4) 0.087(2) 1.000 Uani d
N(1) -0.1763(9) -0.2220(11) 0.7502(6) 0.109(3) 1.000 Uani d
C(1) 0.5041(10) 0.1448(12) 1.1211(8) 0.125(4) 1.000 Uani d
C(2) 0.4577(10) 0.2675(11) 1.0444(7) 0.093(3) 1.000 Uani d
C(3) 0.5253(9) 0.4399(11) 1.0388(6) 0.083(4) 1.000 Uani d
C(4) 0.4336(10) -0.0258(12) 1.1355(6) 0.102(3) 1.000 Uani d
C(5) 0.2008(11) -0.1721(13) 1.0453(9) 0.090(3) 1.000 Uani d
C(6) -0.0586(11) -0.1290(13) 0.7561(8) 0.122(4) 1.000 Uani d
C(7) 0.0676(9) -0.1061(11) 0.8501(7) 0.095(3) 1.000 Uani d
C(8) 0.0695(9) -0.1860(10) 0.9438(7) 0.074(3) 1.000 Uani d
C(9) -0.0523(11) -0.2785(11) 0.9378(6) 0.083(3) 1.000 Uani d
C(10) -0.1741(10) -0.2907(12) 0.8433(8) 0.099(4) 1.000 Uani d
H(1) 0.6004 0.1625 1.1670 0.152 1.000 Uiso c
H(2) 0.3711 0.2555 0.9824 0.118 1.000 Uiso c
H(3) 0.6210 0.4785 1.0974 0.107 1.000 Uiso c
H(4) 0.4964 -0.1281 1.1403 0.112 1.000 Uiso c
H(5) 0.4145 -0.0127 1.1954 0.112 1.000 Uiso c
H(6) -0.0628 -0.0682 0.6945 0.166 1.000 Uiso c
H(7) 0.1484 -0.0321 0.8533 0.110 1.000 Uiso c
H(8) -0.0580 -0.3246 1.0038 0.100 1.000 Uiso c
H(9) -0.2577 -0.3475 0.8420 0.143 1.000 Uiso c

loop_
_atom_site_aniso_label
_atom_site_aniso_U_11
_atom_site_aniso_U_22
_atom_site_aniso_U_33
_atom_site_aniso_U_12
_atom_site_aniso_U_13
_atom_site_aniso_U_23
O(1) 0.150(7) 0.146(6) 0.086(5) -0.023(4) 0.023(5) 0.016(4)
O(2) 0.100(5) 0.081(4) 0.071(4) -0.006(4) 0.025(3) -0.003(4)
N(1) 0.122(8) 0.105(7) 0.080(6) 0.004(5) 0.021(6) -0.027(5)
C(1) 0.099(8) 0.120(8) 0.154(9) 0.010(6) 0.049(7) 0.084(6)
C(2) 0.091(7) 0.078(6) 0.103(7) -0.006(5) 0.032(6) -0.008(5)
C(3) 0.072(7) 0.090(7) 0.072(7) -0.015(6) 0.013(6) -0.009(6)
C(4) 0.093(6) 0.106(6) 0.086(6) -0.003(6) 0.017(4) 0.017(7)
C(5) 0.093(7) 0.074(8) 0.083(5) -0.011(5) 0.016(5) -0.027(5)
C(6) 0.145(10) 0.120(9) 0.074(6) -0.036(8) 0.017(6) 0.004(7)
C(7) 0.126(8) 0.085(7) 0.071(5) -0.016(7) 0.037(5) -0.005(6)
C(8) 0.083(6) 0.053(6) 0.079(5) -0.001(5) 0.025(4) 0.003(5)
C(9) 0.087(7) 0.084(6) 0.080(6) -0.016(6) 0.036(5) 0.001(6)
C(10) 0.089(8) 0.107(8) 0.087(6) 0.013(6) 0.023(5) -0.017(7)

loop_
_atom_type_symbol
_atom_type_oxidation_number
_atom_type_number_in_cell
_atom_type_scat_dispersion_real
_atom_type_scat_dispersion_imag
_atom_type_scat_source
C 0 40 0.002 0.002
;International Tables for Crystallography
(1992, Vol. C, Table 6.1.1.2)
;
H 0 36 0.000 0.000
;International Tables for Crystallography
(1992, Vol. C, Table 6.1.1.2)
;
N 0 4 0.004 0.003
;International Tables for Crystallography
(1992, Vol. C, Table 6.1.1.2)
;
O 0 8 0.008 0.006
;International Tables for Crystallography
(1992, Vol. C, Table 6.1.1.2)
;

loop_
_geom_angle_atom_site_label_1
_geom_angle_atom_site_label_2
_geom_angle_atom_site_label_3
_geom_angle
_geom_angle_site_symmetry_1
_geom_angle_site_symmetry_2
_geom_angle_site_symmetry_3
_geom_angle_publ_flag
C4 O2 C5 117.6(13) . . . ?
C6 N1 C10 117.2(15) . . . ?
C2 C1 C4 130.5(14) . . . ?
C2 C1 H1 112.2 . . . no
C4 C1 H1 116.7 . . . no
C1 C2 C3 128.3(13) . . . ?
C1 C2 H2 123.5 . . . no
C3 C2 H2 108.2 . . . no
C2 C3 C3 126.5(16) . . . ?
C2 C3 H3 121.0 . . . no
C3 C3 H3 112.5 3_667 3_667 3_667 no
O2 C4 C1 107.1(14) . . . ?
O2 C4 H4 108.3 . . . no
O2 C4 H5 110.7 . . . no
C1 C4 H4 109.3 . . . no
C1 C4 H5 108.3 . . . no
H4 C4 H5 112.9 . . . no
O1 C5 O2 123.8(16) . . . ?
O1 C5 C8 123.0(17) . . . ?
O2 C5 C8 112.8(16) . . . ?
N1 C6 C7 124.0(16) . . . ?
N1 C6 H6 118.4 . . . no
C7 C6 H6 117.5 . . . no
C6 C7 C8 117.5(15) . . . ?
C6 C7 H7 122.4 . . . no
C8 C7 H7 120.0 . . . no
C5 C8 C7 120.4(16) . . . ?
C5 C8 C9 121.2(15) . . . ?
C7 C8 C9 118.4(13) . . . ?
C8 C9 C10 120.9(14) . . . ?
C8 C9 H8 120.0 . . . no
C10 C9 H8 118.7 . . . no
N1 C10 C9 121.8(16) . . . ?
N1 C10 H9 118.6 . . . no
C9 C10 H9 119.5 . . . no

loop_
_geom_bond_atom_site_label_1
_geom_bond_atom_site_label_2
_geom_bond_distance
_geom_bond_publ_flag
O1 C5 1.20(2) ?
O2 C4 1.426(12) ?
O2 C5 1.34(2) ?
N1 C6 1.32(2) ?
N1 C10 1.35(2) ?
C1 C2 1.30(2) ?
C1 C4 1.47(2) ?
C1 H1 0.91 no
C2 C3 1.43(2) ?
C2 H2 0.93 no
C3 C3 1.30(2) ?
C3 H3 0.99 no
C4 H4 0.95 no
C4 H5 0.91 no
C5 C8 1.46(1) ?
C6 C7 1.38(2) ?
C6 H6 0.93 no
C7 C8 1.39(2) ?
C7 H7 0.95 no
C8 C9 1.35(2) ?
C9 C10 1.35(2) ?
C9 H8 0.98 no
C10 H9 0.92 no

loop_
_geom_contact_atom_site_label_1
_geom_contact_atom_site_label_2
_geom_contact_distance
_geom_contact_site_symmetry_2
_geom_contact_publ_flag
O1 H1 2.7236 2_647 no
O1 H9 2.9507 3_547 no
O1 C10 3.39(2) 3_547 no
O1 C1 3.50(2) 2_647 no
O2 C10 3.41(2) 3_557 no
O2 C2 3.46(3) 3_657 no
O2 C9 3.50(3) 3_557 no
O2 C1 3.56(2) 3_657 no
N1 H7 2.7252 2_546 no
N1 H3 2.8336 4_454 no
N1 H2 2.9513 2_546 no
N1 C7 3.46(2) 2_546 no
C2 H4 2.9085 3_657 no
C2 H9 3.0288 3_557 no
C2 C4 3.52(2) 3_657 no
C4 C10 3.55(4) 3_557 no
C9 C9 3.58(3) 3_547 no
H2 H4 2.6762 3_657 no

loop_
_geom_torsion_atom_site_label_1
_geom_torsion_atom_site_label_2
_geom_torsion_atom_site_label_3
_geom_torsion_atom_site_label_4
_geom_torsion
_geom_torsion_publ_flag
O1 C5 O2 C4 7.6(24) no
O1 C5 C8 C7 -173.8(16) no
O1 C5 C8 C9 5.2(23) no
O2 C4 C1 C2 4.6(24) no
O2 C5 C8 C7 12.5(19) no
O2 C5 C8 C9 -168.4(13) no
N1 C6 C7 C8 -0.2(24) no
N1 C10 C9 C8 4.2(23) no
C1 C2 C3 C3 -179.1(22) no
C1 C4 O2 C5 -166.1(13) no
C2 C3 C3 C2 -180.0000 no
C3 C2 C1 C4 174.1(16) no
C4 O2 C5 C8 -178.9(11) no
C5 C8 C7 C6 178.1(14) no
C5 C8 C9 C10 179.9(14) no
C6 N1 C10 C9 -5.2(23) no
C6 C7 C8 C9 -1.0(20) no
C7 C6 N1 C10 3.2(25) no
C7 C8 C9 C10 -1.0(21) no
